data_7012528
loop_
_publ_author_name
'Sik Min, Kil'
'Weyherm\"uller, Thomas'
'Wieghardt, Karl'

_publ_section_title
;
 O,N-Coordinated o-iminobenzoquinone and o-iminobenzosemiquinonato(1--)
 ligands in complexes of Ni(ii), Co(iii) and Fe(iii)
;
_journal_issue 6
_journal_name_full 'Dalton Transactions'
_journal_page_first 1126
_journal_paper_doi 10.1039/b211698g
_journal_year 2003
_chemical_formula_moiety '[C26 H43 N5 Ni O]+, (B F4)-'
_chemical_formula_sum 'C26 H43 B F4 N5 Ni O'
_chemical_formula_weight 587.17
_chemical_name_systematic
; 
? 
;
_space_group_IT_number 29
_symmetry_cell_setting orthorhombic
_symmetry_space_group_name_Hall 'P 2c -2ac'
_symmetry_space_group_name_H-M 'P c a 21'
_atom_sites_solution_hydrogens geom
_atom_sites_solution_primary direct
_atom_sites_solution_secondary difmap
_audit_creation_method SHELXL-97
_cell_angle_alpha 90.00
_cell_angle_beta 90.00
_cell_angle_gamma 90.00
_cell_formula_units_Z 12
_cell_length_a 36.162(2)
_cell_length_b 20.3647(8)
_cell_length_c 11.9060(4)
_cell_measurement_temperature 100(2)
_cell_volume 8767.9(7)
_computing_cell_refinement 'DENZO, Nonius Collect Software'
_computing_data_collection 'DENZO, Nonius Collect Software'
_computing_data_reduction 'DENZO, Nonius Collect Software'
_computing_structure_refinement 'SHELXL-97 (Sheldrick, 1997)'
_computing_structure_solution 'SHELXS-97 (Sheldrick, 1990)'
_diffrn_ambient_temperature 100(2)
_diffrn_measured_fraction_theta_full 0.993
_diffrn_measured_fraction_theta_max 0.993
_diffrn_measurement_device_type 'Nonius Kappa-CCD'
_diffrn_measurement_method '661 images at 0.5 deg. in \w and 90 sec.'
_diffrn_radiation_monochromator graphite
_diffrn_radiation_source 'rotating anode'
_diffrn_radiation_type MoK\a
_diffrn_radiation_wavelength 0.71073
_diffrn_reflns_av_R_equivalents 0.0539
_diffrn_reflns_av_sigmaI/netI 0.0702
_diffrn_reflns_limit_h_max 50
_diffrn_reflns_limit_h_min -50
_diffrn_reflns_limit_k_max 25
_diffrn_reflns_limit_k_min -28
_diffrn_reflns_limit_l_max 16
_diffrn_reflns_limit_l_min -14
_diffrn_reflns_number 55386
_diffrn_reflns_theta_full 30.00
_diffrn_reflns_theta_max 30.00
_diffrn_reflns_theta_min 2.99
_exptl_absorpt_coefficient_mu 0.717
_exptl_absorpt_correction_T_max 0.9553
_exptl_absorpt_correction_T_min 0.8081
_exptl_absorpt_correction_type 'Gaussian, face-indexed'
_exptl_crystal_colour 'dark green'
_exptl_crystal_density_diffrn 1.334
_exptl_crystal_density_method 'not measured'
_exptl_crystal_description 'transparent parallelepiped'
_exptl_crystal_F_000 3732
_exptl_crystal_size_max 0.53
_exptl_crystal_size_mid 0.07
_exptl_crystal_size_min 0.07
_refine_diff_density_max 0.549
_refine_diff_density_min -0.342
_refine_diff_density_rms 0.064
_refine_ls_abs_structure_details 'Flack H D (1983), Acta Cryst. A39, 876-881'
_refine_ls_abs_structure_Flack 0.000(6)
_refine_ls_extinction_method none
_refine_ls_goodness_of_fit_ref 1.053
_refine_ls_hydrogen_treatment mixed
_refine_ls_matrix_type full
_refine_ls_number_parameters 1045
_refine_ls_number_reflns 21156
_refine_ls_number_restraints 1
_refine_ls_restrained_S_all 1.053
_refine_ls_R_factor_all 0.0633
_refine_ls_R_factor_gt 0.0431
_refine_ls_shift/su_max 0.003
_refine_ls_shift/su_mean 0.000
_refine_ls_structure_factor_coef Fsqd
_refine_ls_weighting_details 'w=1/[\s^2^(Fo^2^)+(0.0000P)^2^+3.2999P] where P=(Fo^2^+2Fc^2^)/3'
_refine_ls_weighting_scheme calc
_refine_ls_wR_factor_gt 0.0768
_refine_ls_wR_factor_ref 0.0839
_reflns_number_gt 17088
_reflns_number_total 21156
_reflns_threshold_expression >2sigma(I)
_cod_data_source_file b211698g.txt
_cod_data_source_block 2
_cod_depositor_comments
;
The following automatic conversions were performed:
'_symmetry_cell_setting' value 'Orthorhombic' changed to 'orthorhombic'
according to '/home/saulius/struct/CIF-dictionaries/cif_core.dic'
dictionary named 'cif_core.dic' version 2.4.1 from 2010-06-29.

Automatic conversion script
Id: cif_fix_enum 1527 2010-12-29 10:47:43Z saulius 

The following automatic conversions were performed:

'_refine_ls_weighting_scheme' value 'calc
w=1/[\s^2^(Fo^2^)+(0.0000P)^2^+3.2999P] where P=(Fo^2^+2Fc^2^)/3' was
changed to 'calc'. New tag '_refine_ls_weighting_details' was
created. The value of the new tag was set to
'w=1/[\s^2^(Fo^2^)+(0.0000P)^2^+3.2999P] where P=(Fo^2^+2Fc^2^)/3'.

Automatic conversion script
Id: cif_fix_values 3143 2015-03-26 13:38:13Z robertas 
;
_cod_original_sg_symbol_H-M Pca2(1)
_cod_database_code 7012528

loop_
_symmetry_equiv_pos_as_xyz
'x, y, z'
'-x, -y, z+1/2'
'x+1/2, -y, z'
'-x+1/2, y, z+1/2'

loop_
_atom_site_label
_atom_site_type_symbol
_atom_site_fract_x
_atom_site_fract_y
_atom_site_fract_z
_atom_site_U_iso_or_equiv
_atom_site_adp_type
_atom_site_occupancy
_atom_site_calc_flag
_atom_site_refinement_flags
_atom_site_disorder_assembly
_atom_site_disorder_group
Ni1 Ni 0.685083(8) 0.170588(13) 0.09756(3) 0.01246(6) Uani 1 d . . .
Ni2 Ni 0.475848(8) 0.173201(14) 0.58641(3) 0.01666(7) Uani 1 d . . .
Ni3 Ni 0.342380(8) 0.189723(13) 0.08935(3) 0.01511(6) Uani 1 d . . .
O1 O 0.64293(5) 0.22012(8) 0.17610(14) 0.0157(4) Uani 1 d . . .
C1 C 0.64259(7) 0.28228(11) 0.15357(19) 0.0125(5) Uani 1 d . . .
C2 C 0.61442(7) 0.32628(12) 0.1929(2) 0.0149(5) Uani 1 d . . .
C3 C 0.61661(7) 0.39104(12) 0.1611(2) 0.0158(5) Uani 1 d . . .
H3 H 0.5972 0.4195 0.1840 0.019 Uiso 1 calc R . .
C4 C 0.64595(6) 0.41855(10) 0.0962(2) 0.0153(4) Uani 1 d . . .
C5 C 0.67389(7) 0.37778(11) 0.06189(18) 0.0127(5) Uani 1 d . . .
H5 H 0.6942 0.3955 0.0214 0.015 Uiso 1 calc R . .
C6 C 0.67292(6) 0.30899(10) 0.0860(2) 0.0123(4) Uani 1 d . . .
N7 N 0.69869(6) 0.26440(10) 0.05640(16) 0.0132(4) Uani 1 d . . .
C8 C 0.72970(7) 0.28253(11) -0.0101(2) 0.0127(5) Uani 1 d . . .
C9 C 0.72614(8) 0.31264(12) -0.1159(2) 0.0171(5) Uani 1 d . . .
H9 H 0.7023 0.3226 -0.1450 0.021 Uiso 1 calc R . .
C10 C 0.75759(8) 0.32781(12) -0.1778(2) 0.0198(6) Uani 1 d . . .
H10 H 0.7551 0.3484 -0.2490 0.024 Uiso 1 calc R . .
C11 C 0.79268(8) 0.31318(13) -0.1365(2) 0.0200(6) Uani 1 d . . .
H11 H 0.8141 0.3250 -0.1781 0.024 Uiso 1 calc R . .
C12 C 0.79618(7) 0.28105(12) -0.0337(2) 0.0174(5) Uani 1 d . . .
H12 H 0.8200 0.2696 -0.0062 0.021 Uiso 1 calc R . .
C13 C 0.76472(7) 0.26576(11) 0.0286(2) 0.0148(5) Uani 1 d . . .
H13 H 0.7672 0.2436 0.0983 0.018 Uiso 1 calc R . .
C14 C 0.58339(7) 0.30030(13) 0.2695(2) 0.0170(5) Uani 1 d . . .
C15 C 0.56039(8) 0.24896(15) 0.2066(2) 0.0264(6) Uani 1 d . . .
H15A H 0.5506 0.2683 0.1374 0.040 Uiso 1 calc R . .
H15B H 0.5399 0.2345 0.2543 0.040 Uiso 1 calc R . .
H15C H 0.5760 0.2112 0.1879 0.040 Uiso 1 calc R . .
C16 C 0.55727(8) 0.35565(15) 0.3071(3) 0.0305(7) Uani 1 d . . .
H16A H 0.5714 0.3892 0.3475 0.046 Uiso 1 calc R . .
H16B H 0.5382 0.3376 0.3568 0.046 Uiso 1 calc R . .
H16C H 0.5455 0.3754 0.2411 0.046 Uiso 1 calc R . .
C17 C 0.60066(8) 0.27033(14) 0.3768(2) 0.0216(6) Uani 1 d . . .
H17A H 0.6168 0.2337 0.3560 0.032 Uiso 1 calc R . .
H17B H 0.5809 0.2544 0.4262 0.032 Uiso 1 calc R . .
H17C H 0.6151 0.3039 0.4160 0.032 Uiso 1 calc R . .
C18 C 0.64380(7) 0.49130(12) 0.0623(2) 0.0168(5) Uani 1 d . . .
C19 C 0.68047(8) 0.51751(13) 0.0160(2) 0.0234(6) Uani 1 d . . .
H19A H 0.6874 0.4924 -0.0509 0.035 Uiso 1 calc R . .
H19B H 0.6998 0.5130 0.0733 0.035 Uiso 1 calc R . .
H19C H 0.6776 0.5639 -0.0040 0.035 Uiso 1 calc R . .
C20 C 0.63273(9) 0.53479(13) 0.1629(2) 0.0279(6) Uani 1 d . . .
H20A H 0.6335 0.5811 0.1404 0.042 Uiso 1 calc R . .
H20B H 0.6501 0.5276 0.2250 0.042 Uiso 1 calc R . .
H20C H 0.6077 0.5234 0.1872 0.042 Uiso 1 calc R . .
C21 C 0.61414(7) 0.49837(13) -0.0303(2) 0.0243(6) Uani 1 d . . .
H21A H 0.6223 0.4751 -0.0979 0.036 Uiso 1 calc R . .
H21B H 0.6106 0.5450 -0.0478 0.036 Uiso 1 calc R . .
H21C H 0.5908 0.4796 -0.0039 0.036 Uiso 1 calc R . .
N30 N 0.66448(6) 0.07654(10) 0.13620(17) 0.0149(4) Uani 1 d . . .
C31 C 0.68835(7) 0.02594(11) 0.0819(2) 0.0188(5) Uani 1 d . . .
H31A H 0.6727 -0.0110 0.0564 0.023 Uiso 1 calc R . .
H31B H 0.7060 0.0086 0.1381 0.023 Uiso 1 calc R . .
C32 C 0.71002(7) 0.05306(12) -0.0188(2) 0.0189(5) Uani 1 d . . .
H32A H 0.7302 0.0224 -0.0386 0.023 Uiso 1 calc R . .
H32B H 0.6934 0.0571 -0.0845 0.023 Uiso 1 calc R . .
N33 N 0.72569(6) 0.11832(10) 0.00927(17) 0.0161(4) Uani 1 d . . .
H33A H 0.7320 0.1404 -0.0553 0.019 Uiso 1 calc R . .
H33B H 0.7465 0.1136 0.0528 0.019 Uiso 1 calc R . .
C34 C 0.62583(6) 0.07592(11) 0.0953(3) 0.0197(5) Uani 1 d . . .
H34A H 0.6105 0.1047 0.1433 0.024 Uiso 1 calc R . .
H34B H 0.6158 0.0308 0.1001 0.024 Uiso 1 calc R . .
C35 C 0.62399(7) 0.09983(13) -0.0264(2) 0.0214(6) Uani 1 d . . .
H35A H 0.6334 0.0652 -0.0773 0.026 Uiso 1 calc R . .
H35B H 0.5980 0.1093 -0.0470 0.026 Uiso 1 calc R . .
N36 N 0.64665(6) 0.16005(10) -0.03899(17) 0.0171(4) Uani 1 d . . .
H36A H 0.6314 0.1961 -0.0413 0.021 Uiso 1 calc R . .
H36B H 0.6595 0.1582 -0.1057 0.021 Uiso 1 calc R . .
C37 C 0.66588(7) 0.07170(13) 0.2610(2) 0.0197(5) Uani 1 d . . .
H37A H 0.6620 0.0255 0.2840 0.024 Uiso 1 calc R . .
H37B H 0.6458 0.0985 0.2940 0.024 Uiso 1 calc R . .
C38 C 0.70276(8) 0.09543(13) 0.3050(2) 0.0200(6) Uani 1 d . . .
H38A H 0.7019 0.0985 0.3879 0.024 Uiso 1 calc R . .
H38B H 0.7224 0.0637 0.2843 0.024 Uiso 1 calc R . .
N39 N 0.71147(6) 0.16071(10) 0.25686(17) 0.0167(4) Uani 1 d . . .
H39A H 0.7366 0.1651 0.2486 0.020 Uiso 1 calc R . .
H39B H 0.7033 0.1932 0.3046 0.020 Uiso 1 calc R . .
O41 O 0.51936(5) 0.21542(8) 0.66629(15) 0.0198(4) Uani 1 d . . .
C41 C 0.52055(7) 0.27845(12) 0.6555(2) 0.0155(5) Uani 1 d . . .
C42 C 0.54854(7) 0.31801(12) 0.70706(19) 0.0158(5) Uani 1 d . . .
C43 C 0.54686(7) 0.38488(12) 0.6915(2) 0.0166(5) Uani 1 d . . .
H43 H 0.5658 0.4110 0.7239 0.020 Uiso 1 calc R . .
C44 C 0.51844(7) 0.41775(12) 0.6297(2) 0.0150(5) Uani 1 d . . .
C45 C 0.49125(6) 0.38044(11) 0.5811(2) 0.0155(5) Uani 1 d . . .
H45 H 0.4720 0.4015 0.5404 0.019 Uiso 1 calc R . .
C46 C 0.49128(6) 0.31091(11) 0.5906(3) 0.0149(4) Uani 1 d . . .
N47 N 0.46545(6) 0.26912(10) 0.55095(17) 0.0162(4) Uani 1 d . . .
C48 C 0.43493(7) 0.29257(11) 0.4871(2) 0.0154(5) Uani 1 d . . .
C49 C 0.43940(8) 0.32311(12) 0.3822(2) 0.0173(5) Uani 1 d . . .
H49 H 0.4635 0.3304 0.3530 0.021 Uiso 1 calc R . .
C50 C 0.40864(8) 0.34262(13) 0.3213(2) 0.0188(6) Uani 1 d . . .
H50 H 0.4117 0.3634 0.2505 0.023 Uiso 1 calc R . .
C51 C 0.37343(8) 0.33208(12) 0.3630(2) 0.0195(5) Uani 1 d . . .
H51 H 0.3525 0.3464 0.3217 0.023 Uiso 1 calc R . .
C52 C 0.36884(7) 0.30048(12) 0.4654(2) 0.0193(5) Uani 1 d . . .
H52 H 0.3446 0.2925 0.4932 0.023 Uiso 1 calc R . .
C53 C 0.39930(7) 0.28057(13) 0.5272(2) 0.0191(5) Uani 1 d . . .
H53 H 0.3959 0.2587 0.5970 0.023 Uiso 1 calc R . .
C54 C 0.57822(7) 0.28434(13) 0.7803(2) 0.0170(5) Uani 1 d . . .
C55 C 0.60161(8) 0.23877(15) 0.7062(2) 0.0275(6) Uani 1 d . . .
H55A H 0.5857 0.2051 0.6726 0.041 Uiso 1 calc R . .
H55B H 0.6207 0.2176 0.7521 0.041 Uiso 1 calc R . .
H55C H 0.6134 0.2645 0.6465 0.041 Uiso 1 calc R . .
C56 C 0.55908(8) 0.24598(14) 0.8750(2) 0.0229(6) Uani 1 d . . .
H56A H 0.5429 0.2756 0.9173 0.034 Uiso 1 calc R . .
H56B H 0.5778 0.2276 0.9255 0.034 Uiso 1 calc R . .
H56C H 0.5443 0.2103 0.8426 0.034 Uiso 1 calc R . .
C57 C 0.60381(8) 0.33453(15) 0.8362(3) 0.0287(7) Uani 1 d . . .
H57A H 0.6160 0.3610 0.7783 0.043 Uiso 1 calc R . .
H57B H 0.6225 0.3115 0.8808 0.043 Uiso 1 calc R . .
H57C H 0.5893 0.3632 0.8853 0.043 Uiso 1 calc R . .
C58 C 0.52020(7) 0.49274(12) 0.6209(2) 0.0173(5) Uani 1 d . . .
C59 C 0.52153(8) 0.52274(14) 0.7398(2) 0.0277(6) Uani 1 d . . .
H59A H 0.5210 0.5708 0.7344 0.042 Uiso 1 calc R . .
H59B H 0.5443 0.5090 0.7775 0.042 Uiso 1 calc R . .
H59C H 0.5001 0.5076 0.7831 0.042 Uiso 1 calc R . .
C60 C 0.48624(8) 0.52138(13) 0.5620(2) 0.0242(6) Uani 1 d . . .
H60A H 0.4885 0.5693 0.5584 0.036 Uiso 1 calc R . .
H60B H 0.4639 0.5096 0.6041 0.036 Uiso 1 calc R . .
H60C H 0.4846 0.5036 0.4857 0.036 Uiso 1 calc R . .
C61 C 0.55503(8) 0.51305(14) 0.5559(3) 0.0310(7) Uani 1 d . . .
H61A H 0.5539 0.4951 0.4795 0.046 Uiso 1 calc R . .
H61B H 0.5770 0.4959 0.5942 0.046 Uiso 1 calc R . .
H61C H 0.5564 0.5611 0.5523 0.046 Uiso 1 calc R . .
N70 N 0.49278(6) 0.07781(10) 0.62882(18) 0.0197(5) Uani 1 d . . .
C71 C 0.49125(8) 0.07505(13) 0.7535(2) 0.0241(6) Uani 1 d . . .
H71A H 0.5123 0.1000 0.7852 0.029 Uiso 1 calc R . .
H71B H 0.4935 0.0289 0.7785 0.029 Uiso 1 calc R . .
C72 C 0.45541(8) 0.10357(14) 0.7967(2) 0.0266(6) Uani 1 d . . .
H72A H 0.4347 0.0739 0.7774 0.032 Uiso 1 calc R . .
H72B H 0.4565 0.1076 0.8795 0.032 Uiso 1 calc R . .
N73 N 0.44889(6) 0.16883(11) 0.74648(18) 0.0225(5) Uani 1 d . . .
H73A H 0.4581 0.2010 0.7929 0.027 Uiso 1 calc R . .
H73B H 0.4239 0.1757 0.7378 0.027 Uiso 1 calc R . .
C74 C 0.53140(7) 0.07191(13) 0.5876(3) 0.0288(6) Uani 1 d . . .
H74A H 0.5393 0.0255 0.5923 0.035 Uiso 1 calc R . .
H74B H 0.5480 0.0982 0.6362 0.035 Uiso 1 calc R . .
C75 C 0.53474(8) 0.09545(15) 0.4675(2) 0.0302(7) Uani 1 d . . .
H75A H 0.5612 0.1017 0.4485 0.036 Uiso 1 calc R . .
H75B H 0.5245 0.0618 0.4162 0.036 Uiso 1 calc R . .
N76 N 0.51469(6) 0.15799(11) 0.45173(19) 0.0227(5) Uani 1 d . . .
H76A H 0.5023 0.1572 0.3843 0.027 Uiso 1 calc R . .
H76B H 0.5313 0.1922 0.4499 0.027 Uiso 1 calc R . .
C77 C 0.46698(8) 0.02931(12) 0.5761(2) 0.0250(6) Uani 1 d . . .
H77A H 0.4484 0.0153 0.6323 0.030 Uiso 1 calc R . .
H77B H 0.4811 -0.0100 0.5527 0.030 Uiso 1 calc R . .
C78 C 0.44706(8) 0.05812(13) 0.4737(2) 0.0232(6) Uani 1 d . . .
H78A H 0.4642 0.0596 0.4089 0.028 Uiso 1 calc R . .
H78B H 0.4259 0.0297 0.4532 0.028 Uiso 1 calc R . .
N79 N 0.43369(6) 0.12501(10) 0.49871(18) 0.0204(5) Uani 1 d . . .
H79A H 0.4126 0.1232 0.5417 0.024 Uiso 1 calc R . .
H79B H 0.4284 0.1470 0.4332 0.024 Uiso 1 calc R . .
O81 O 0.30279(5) 0.24445(8) 0.17062(15) 0.0169(4) Uani 1 d . . .
C81 C 0.30504(7) 0.30669(12) 0.1499(2) 0.0137(5) Uani 1 d . . .
C82 C 0.28017(7) 0.35432(12) 0.1955(2) 0.0147(5) Uani 1 d . . .
C83 C 0.28561(7) 0.41936(12) 0.1673(2) 0.0156(5) Uani 1 d . . .
H83 H 0.2688 0.4508 0.1970 0.019 Uiso 1 calc R . .
C84 C 0.31472(6) 0.44268(10) 0.0965(2) 0.0137(4) Uani 1 d . . .
C85 C 0.33961(7) 0.39804(12) 0.05670(19) 0.0139(5) Uani 1 d . . .
H85 H 0.3598 0.4128 0.0124 0.017 Uiso 1 calc R . .
C86 C 0.33599(6) 0.32959(10) 0.0801(2) 0.0132(4) Uani 1 d . . .
N87 N 0.35930(6) 0.28184(10) 0.04698(17) 0.0154(4) Uani 1 d . . .
C88 C 0.39187(7) 0.29762(11) -0.0147(2) 0.0141(5) Uani 1 d . . .
C89 C 0.39086(8) 0.32713(12) -0.1210(2) 0.0175(5) Uani 1 d . . .
H89 H 0.3678 0.3374 -0.1550 0.021 Uiso 1 calc R . .
C90 C 0.42379(8) 0.34131(13) -0.1767(2) 0.0197(6) Uani 1 d . . .
H90 H 0.4231 0.3613 -0.2487 0.024 Uiso 1 calc R . .
C91 C 0.45763(8) 0.32649(13) -0.1280(2) 0.0202(5) Uani 1 d . . .
H91 H 0.4800 0.3376 -0.1653 0.024 Uiso 1 calc R . .
C92 C 0.45851(7) 0.29533(13) -0.0245(2) 0.0206(5) Uani 1 d . . .
H92 H 0.4816 0.2841 0.0082 0.025 Uiso 1 calc R . .
C93 C 0.42591(7) 0.28045(12) 0.0317(2) 0.0180(5) Uani 1 d . . .
H93 H 0.4268 0.2585 0.1020 0.022 Uiso 1 calc R . .
C94 C 0.24897(7) 0.33330(12) 0.2749(2) 0.0167(5) Uani 1 d . . .
C95 C 0.26645(8) 0.30227(14) 0.3814(2) 0.0226(6) Uani 1 d . . .
H95A H 0.2472 0.2952 0.4380 0.034 Uiso 1 calc R . .
H95B H 0.2853 0.3319 0.4116 0.034 Uiso 1 calc R . .
H95C H 0.2778 0.2601 0.3618 0.034 Uiso 1 calc R . .
C96 C 0.22293(7) 0.28466(15) 0.2166(2) 0.0236(6) Uani 1 d . . .
H96A H 0.2135 0.3042 0.1470 0.035 Uiso 1 calc R . .
H96B H 0.2022 0.2744 0.2665 0.035 Uiso 1 calc R . .
H96C H 0.2365 0.2442 0.1989 0.035 Uiso 1 calc R . .
C97 C 0.22595(8) 0.39198(14) 0.3151(3) 0.0305(7) Uani 1 d . . .
H97A H 0.2144 0.4134 0.2503 0.046 Uiso 1 calc R . .
H97B H 0.2420 0.4234 0.3539 0.046 Uiso 1 calc R . .
H97C H 0.2067 0.3767 0.3667 0.046 Uiso 1 calc R . .
C98 C 0.31654(7) 0.51671(11) 0.0710(2) 0.0149(5) Uani 1 d . . .
C99 C 0.33123(10) 0.55253(15) 0.1744(3) 0.0383(8) Uani 1 d . . .
H99A H 0.3562 0.5367 0.1918 0.058 Uiso 1 calc R . .
H99B H 0.3149 0.5440 0.2385 0.058 Uiso 1 calc R . .
H99C H 0.3320 0.5998 0.1595 0.058 Uiso 1 calc R . .
C100 C 0.27783(8) 0.54312(13) 0.0427(3) 0.0254(6) Uani 1 d . . .
H10A H 0.2614 0.5369 0.1073 0.038 Uiso 1 calc R . .
H10B H 0.2679 0.5193 -0.0221 0.038 Uiso 1 calc R . .
H10C H 0.2795 0.5900 0.0247 0.038 Uiso 1 calc R . .
C101 C 0.34154(8) 0.53152(14) -0.0297(3) 0.0302(7) Uani 1 d . . .
H10D H 0.3426 0.5791 -0.0419 0.045 Uiso 1 calc R . .
H10E H 0.3315 0.5101 -0.0969 0.045 Uiso 1 calc R . .
H10F H 0.3665 0.5148 -0.0148 0.045 Uiso 1 calc R . .
N110 N 0.32038(6) 0.09720(10) 0.13245(18) 0.0198(5) Uani 1 d . . .
C111 C 0.34250(9) 0.04575(13) 0.0772(3) 0.0326(7) Uani 1 d . . .
H11A H 0.3256 0.0107 0.0507 0.039 Uiso 1 calc R . .
H11B H 0.3594 0.0261 0.1333 0.039 Uiso 1 calc R . .
C112 C 0.36506(9) 0.06967(14) -0.0209(3) 0.0335(7) Uani 1 d . . .
H11C H 0.3851 0.0378 -0.0362 0.040 Uiso 1 calc R . .
H11D H 0.3491 0.0719 -0.0883 0.040 Uiso 1 calc R . .
N113 N 0.38134(6) 0.13450(10) -0.00046(18) 0.0204(5) Uani 1 d . . .
H11E H 0.3868 0.1548 -0.0675 0.024 Uiso 1 calc R . .
H11F H 0.4028 0.1305 0.0404 0.024 Uiso 1 calc R . .
C114 C 0.28110(7) 0.09889(12) 0.0973(3) 0.0255(5) Uani 1 d . . .
H11G H 0.2671 0.1292 0.1465 0.031 Uiso 1 calc R . .
H11H H 0.2702 0.0545 0.1048 0.031 Uiso 1 calc R . .
C115 C 0.27817(9) 0.12175(15) -0.0244(3) 0.0341(7) Uani 1 d . . .
H11I H 0.2860 0.0859 -0.0753 0.041 Uiso 1 calc R . .
H11J H 0.2522 0.1329 -0.0419 0.041 Uiso 1 calc R . .
N116 N 0.30191(7) 0.17998(10) -0.04247(18) 0.0220(5) Uani 1 d . . .
H11K H 0.2874 0.2171 -0.0447 0.026 Uiso 1 calc R . .
H11L H 0.3138 0.1762 -0.1105 0.026 Uiso 1 calc R . .
C117 C 0.32280(9) 0.09332(15) 0.2571(2) 0.0315(7) Uani 1 d . . .
H11M H 0.3190 0.0472 0.2809 0.038 Uiso 1 calc R . .
H11N H 0.3028 0.1201 0.2905 0.038 Uiso 1 calc R . .
C118 C 0.35919(10) 0.11696(15) 0.3006(2) 0.0352(8) Uani 1 d . . .
H11O H 0.3577 0.1229 0.3830 0.042 Uiso 1 calc R . .
H11P H 0.3785 0.0837 0.2849 0.042 Uiso 1 calc R . .
N119 N 0.36947(6) 0.17918(10) 0.24784(18) 0.0204(5) Uani 1 d . . .
H11Q H 0.3947 0.1805 0.2376 0.025 Uiso 1 calc R . .
H11R H 0.3629 0.2134 0.2941 0.025 Uiso 1 calc R . .
B1 B 0.34650(10) 0.13417(16) 0.6818(3) 0.0256(7) Uani 1 d . . .
F11 F 0.36147(5) 0.18302(8) 0.75116(14) 0.0284(4) Uani 1 d . . .
F12 F 0.31537(5) 0.10773(8) 0.73131(14) 0.0328(4) Uani 1 d . . .
F13 F 0.33857(6) 0.15893(10) 0.57744(17) 0.0557(5) Uani 1 d . . .
F14 F 0.37345(5) 0.08462(9) 0.67010(19) 0.0474(5) Uani 1 d . . .
B2 B 0.46752(10) 0.12258(16) 0.1791(3) 0.0274(7) Uani 1 d . . .
F21 F 0.45752(5) 0.17470(8) 0.24854(14) 0.0322(4) Uani 1 d . . .
F22 F 0.49811(5) 0.09074(8) 0.22286(13) 0.0312(4) Uani 1 d . . .
F23 F 0.43814(6) 0.07919(11) 0.1731(2) 0.0684(7) Uani 1 d . . .
F24 F 0.47490(7) 0.14497(11) 0.07213(16) 0.0661(7) Uani 1 d . . .
B3 B 0.68963(9) 0.11294(15) 0.6863(3) 0.0218(6) Uani 1 d . . .
F31 F 0.70237(4) 0.16345(8) 0.75723(13) 0.0265(4) Uani 1 d . . .
F32 F 0.65803(4) 0.08560(8) 0.73277(13) 0.0252(3) Uani 1 d . . .
F33 F 0.68291(5) 0.13699(8) 0.57998(15) 0.0393(4) Uani 1 d . . .
F34 F 0.71756(5) 0.06514(8) 0.68010(16) 0.0344(4) Uani 1 d . . .

loop_
_atom_site_aniso_label
_atom_site_aniso_U_11
_atom_site_aniso_U_22
_atom_site_aniso_U_33
_atom_site_aniso_U_23
_atom_site_aniso_U_13
_atom_site_aniso_U_12
Ni1 0.01315(14) 0.01017(12) 0.01406(15) 0.00088(14) 0.00116(14) -0.00027(11)
Ni2 0.01913(16) 0.01312(13) 0.01773(15) 0.00184(16) -0.00573(17) -0.00252(11)
Ni3 0.01842(15) 0.01083(12) 0.01607(14) 0.00055(16) 0.00202(17) 0.00040(11)
O1 0.0182(9) 0.0130(8) 0.0161(8) 0.0027(7) 0.0044(7) 0.0000(7)
C1 0.0119(12) 0.0142(11) 0.0113(11) 0.0021(9) -0.0015(9) -0.0022(9)
C2 0.0114(12) 0.0170(12) 0.0164(12) 0.0018(9) -0.0004(9) 0.0002(9)
C3 0.0129(13) 0.0171(12) 0.0175(12) 0.0000(9) 0.0022(10) 0.0024(10)
C4 0.0169(11) 0.0137(9) 0.0152(11) -0.0002(12) -0.0014(11) -0.0007(8)
C5 0.0127(12) 0.0136(11) 0.0118(12) 0.0021(8) 0.0003(8) -0.0022(9)
C6 0.0127(11) 0.0125(9) 0.0116(10) 0.0011(11) 0.0009(12) -0.0014(8)
N7 0.0111(10) 0.0149(10) 0.0137(10) -0.0004(7) 0.0022(7) 0.0001(8)
C8 0.0142(13) 0.0074(10) 0.0165(11) -0.0015(9) 0.0018(10) -0.0019(9)
C9 0.0196(14) 0.0142(12) 0.0177(13) -0.0011(9) 0.0017(10) 0.0012(10)
C10 0.0292(18) 0.0150(12) 0.0153(13) -0.0013(10) 0.0067(11) -0.0049(11)
C11 0.0202(15) 0.0186(13) 0.0213(13) -0.0062(10) 0.0086(11) -0.0061(11)
C12 0.0124(13) 0.0157(12) 0.0240(13) -0.0050(10) 0.0042(10) -0.0007(10)
C13 0.0142(13) 0.0128(11) 0.0173(12) -0.0022(9) 0.0017(9) 0.0013(9)
C14 0.0121(13) 0.0210(13) 0.0178(12) 0.0036(10) 0.0048(10) 0.0009(10)
C15 0.0187(15) 0.0417(17) 0.0189(14) 0.0053(12) 0.0012(11) -0.0103(12)
C16 0.0226(16) 0.0332(17) 0.0357(17) 0.0086(13) 0.0158(13) 0.0091(13)
C17 0.0178(14) 0.0309(15) 0.0160(12) 0.0055(11) 0.0027(10) -0.0017(12)
C18 0.0136(12) 0.0151(11) 0.0217(14) 0.0025(9) 0.0023(10) 0.0025(9)
C19 0.0219(15) 0.0155(13) 0.0326(15) 0.0049(11) 0.0050(12) -0.0003(11)
C20 0.0345(17) 0.0196(14) 0.0296(15) -0.0010(11) 0.0108(13) 0.0033(12)
C21 0.0194(14) 0.0215(13) 0.0321(15) 0.0080(12) -0.0034(12) 0.0004(11)
N30 0.0151(12) 0.0137(10) 0.0161(10) 0.0004(8) -0.0004(8) -0.0006(8)
C31 0.0237(13) 0.0111(10) 0.0215(13) -0.0006(11) -0.0031(13) 0.0003(9)
C32 0.0215(14) 0.0154(12) 0.0199(13) -0.0025(10) 0.0011(11) 0.0030(10)
N33 0.0178(12) 0.0144(10) 0.0161(10) 0.0004(8) 0.0022(8) 0.0005(8)
C34 0.0148(12) 0.0190(11) 0.0254(13) 0.0060(13) -0.0033(13) -0.0048(9)
C35 0.0172(14) 0.0220(13) 0.0250(14) -0.0015(11) -0.0074(11) -0.0024(10)
N36 0.0175(11) 0.0176(11) 0.0162(10) 0.0023(8) 0.0006(9) 0.0015(9)
C37 0.0256(15) 0.0158(12) 0.0176(12) 0.0054(10) 0.0026(11) -0.0021(10)
C38 0.0222(15) 0.0230(14) 0.0146(12) 0.0024(10) 0.0013(10) 0.0016(11)
N39 0.0161(11) 0.0167(11) 0.0172(10) 0.0003(8) 0.0009(9) 0.0000(8)
O41 0.0227(10) 0.0135(9) 0.0233(9) 0.0007(7) -0.0081(8) -0.0001(7)
C41 0.0161(13) 0.0162(12) 0.0141(12) 0.0009(9) -0.0008(10) 0.0003(10)
C42 0.0141(13) 0.0203(13) 0.0129(11) 0.0024(9) -0.0014(9) 0.0003(10)
C43 0.0120(13) 0.0199(13) 0.0177(12) -0.0016(10) -0.0023(10) -0.0025(10)
C44 0.0159(13) 0.0142(11) 0.0149(12) 0.0010(9) 0.0016(9) -0.0007(10)
C45 0.0139(12) 0.0186(11) 0.0141(12) -0.0002(11) -0.0011(11) 0.0022(8)
C46 0.0131(11) 0.0175(10) 0.0139(10) 0.0025(12) -0.0016(12) -0.0026(8)
N47 0.0169(11) 0.0125(10) 0.0190(10) 0.0017(8) -0.0067(8) -0.0022(8)
C48 0.0163(13) 0.0135(11) 0.0165(12) -0.0016(9) -0.0063(10) -0.0019(9)
C49 0.0165(14) 0.0166(13) 0.0188(13) 0.0018(10) -0.0006(10) -0.0013(10)
C50 0.0236(15) 0.0146(13) 0.0182(13) 0.0003(10) -0.0052(11) 0.0020(11)
C51 0.0202(15) 0.0163(12) 0.0219(13) -0.0033(10) -0.0089(11) 0.0028(10)
C52 0.0151(13) 0.0186(13) 0.0243(13) -0.0036(10) -0.0016(11) 0.0009(10)
C53 0.0208(15) 0.0187(13) 0.0178(13) 0.0014(10) -0.0014(10) 0.0002(11)
C54 0.0142(13) 0.0188(13) 0.0179(12) 0.0033(10) -0.0040(10) -0.0006(10)
C55 0.0208(15) 0.0398(17) 0.0217(14) 0.0021(12) -0.0016(11) 0.0117(13)
C56 0.0164(15) 0.0311(15) 0.0211(13) 0.0073(11) -0.0026(11) -0.0014(12)
C57 0.0202(15) 0.0298(16) 0.0360(16) 0.0077(13) -0.0121(13) -0.0059(13)
C58 0.0160(13) 0.0145(12) 0.0215(14) -0.0018(9) -0.0004(10) -0.0010(10)
C59 0.0301(17) 0.0256(15) 0.0275(15) -0.0073(12) -0.0116(13) 0.0047(12)
C60 0.0291(16) 0.0176(13) 0.0258(15) 0.0000(10) -0.0065(11) 0.0035(11)
C61 0.0266(16) 0.0187(13) 0.0476(19) 0.0092(12) 0.0061(13) -0.0032(11)
N70 0.0214(13) 0.0159(11) 0.0218(12) 0.0031(8) -0.0034(9) -0.0005(9)
C71 0.0362(17) 0.0164(13) 0.0198(13) 0.0045(10) -0.0095(12) -0.0016(11)
C72 0.0350(18) 0.0269(15) 0.0178(13) 0.0044(11) -0.0012(12) -0.0029(13)
N73 0.0257(13) 0.0201(11) 0.0218(11) -0.0011(9) -0.0062(10) -0.0018(10)
C74 0.0290(15) 0.0256(13) 0.0317(15) 0.0018(15) 0.0014(16) 0.0042(11)
C75 0.0280(17) 0.0319(17) 0.0307(16) -0.0027(13) 0.0051(13) 0.0001(13)
N76 0.0245(14) 0.0234(12) 0.0201(12) 0.0017(9) -0.0027(10) -0.0078(9)
C77 0.0359(16) 0.0160(11) 0.0233(15) 0.0024(11) -0.0041(13) -0.0052(10)
C78 0.0309(16) 0.0188(13) 0.0199(13) -0.0010(10) -0.0044(12) -0.0083(11)
N79 0.0222(13) 0.0191(11) 0.0198(11) 0.0007(9) -0.0032(9) -0.0020(9)
O81 0.0185(9) 0.0108(8) 0.0213(9) 0.0001(7) 0.0033(7) -0.0005(7)
C81 0.0133(13) 0.0148(11) 0.0128(11) 0.0005(9) -0.0022(9) -0.0003(9)
C82 0.0123(12) 0.0181(12) 0.0136(11) 0.0015(9) -0.0002(9) -0.0007(9)
C83 0.0141(13) 0.0157(12) 0.0171(12) -0.0009(9) 0.0008(10) 0.0018(9)
C84 0.0136(11) 0.0145(10) 0.0131(10) 0.0013(11) -0.0009(11) -0.0023(8)
C85 0.0124(12) 0.0147(11) 0.0146(12) 0.0012(8) -0.0007(9) -0.0037(9)
C86 0.0134(11) 0.0137(10) 0.0124(11) 0.0014(10) -0.0002(10) -0.0008(8)
N87 0.0135(11) 0.0154(10) 0.0173(10) 0.0006(8) 0.0042(8) 0.0003(8)
C88 0.0153(13) 0.0104(11) 0.0166(12) -0.0003(9) 0.0033(10) 0.0002(9)
C89 0.0170(14) 0.0184(13) 0.0171(12) 0.0024(10) 0.0002(10) 0.0041(10)
C90 0.0227(16) 0.0197(14) 0.0167(14) 0.0031(10) 0.0027(11) 0.0020(11)
C91 0.0178(14) 0.0187(13) 0.0241(13) -0.0026(11) 0.0074(11) -0.0035(11)
C92 0.0163(14) 0.0210(13) 0.0246(14) -0.0007(10) 0.0011(11) 0.0012(10)
C93 0.0202(14) 0.0163(12) 0.0174(12) 0.0005(9) 0.0032(10) 0.0031(10)
C94 0.0147(13) 0.0185(13) 0.0169(12) 0.0033(10) 0.0041(10) 0.0006(10)
C95 0.0250(16) 0.0264(14) 0.0164(13) 0.0043(11) 0.0015(11) -0.0070(12)
C96 0.0159(14) 0.0359(16) 0.0188(13) 0.0036(11) 0.0008(10) -0.0072(12)
C97 0.0258(17) 0.0273(16) 0.0385(17) 0.0049(13) 0.0193(14) 0.0053(13)
C98 0.0140(12) 0.0125(11) 0.0183(13) 0.0017(9) -0.0007(10) -0.0002(9)
C99 0.058(2) 0.0206(15) 0.0367(18) -0.0002(13) -0.0163(16) -0.0065(15)
C100 0.0193(15) 0.0171(13) 0.0400(16) 0.0057(11) 0.0016(12) 0.0036(11)
C101 0.0268(16) 0.0222(15) 0.0418(18) 0.0161(13) 0.0102(14) 0.0048(12)
N110 0.0210(13) 0.0163(11) 0.0219(11) 0.0022(8) 0.0004(9) -0.0011(9)
C111 0.0384(17) 0.0184(12) 0.0410(18) -0.0042(14) 0.0125(16) -0.0010(11)
C112 0.051(2) 0.0178(14) 0.0317(17) -0.0050(12) 0.0154(15) -0.0018(13)
N113 0.0254(13) 0.0158(11) 0.0199(11) 0.0004(8) 0.0026(9) 0.0011(9)
C114 0.0241(14) 0.0224(12) 0.0300(14) 0.0035(14) -0.0005(15) -0.0060(10)
C115 0.0305(18) 0.0370(18) 0.0347(17) 0.0081(14) -0.0123(14) -0.0068(14)
N116 0.0290(13) 0.0178(11) 0.0190(11) 0.0018(8) 0.0001(10) 0.0032(9)
C117 0.0393(19) 0.0311(17) 0.0243(15) 0.0115(12) -0.0017(13) -0.0079(14)
C118 0.053(2) 0.0294(17) 0.0227(15) 0.0054(12) -0.0055(14) -0.0105(15)
N119 0.0220(12) 0.0180(11) 0.0212(11) -0.0008(9) 0.0009(9) 0.0002(9)
B1 0.0303(19) 0.0246(16) 0.0218(16) -0.0061(12) 0.0052(13) -0.0084(14)
F11 0.0333(10) 0.0228(9) 0.0292(9) -0.0066(7) 0.0003(7) -0.0068(7)
F12 0.0299(10) 0.0333(10) 0.0352(10) -0.0107(7) 0.0077(8) -0.0080(8)
F13 0.0902(16) 0.0539(12) 0.0231(10) 0.0022(10) -0.0065(11) -0.0196(11)
F14 0.0307(11) 0.0326(10) 0.0789(15) -0.0243(10) 0.0118(10) -0.0036(8)
B2 0.0314(19) 0.0223(16) 0.0283(17) -0.0038(13) -0.0076(14) 0.0074(14)
F21 0.0400(11) 0.0277(9) 0.0290(9) -0.0075(7) -0.0054(8) 0.0144(8)
F22 0.0340(10) 0.0316(9) 0.0280(9) -0.0010(7) -0.0026(8) 0.0131(8)
F23 0.0357(12) 0.0390(12) 0.130(2) -0.0235(13) -0.0168(13) 0.0019(10)
F24 0.1127(19) 0.0628(14) 0.0228(11) 0.0048(10) 0.0011(12) 0.0448(13)
B3 0.0237(18) 0.0193(15) 0.0224(15) -0.0036(12) 0.0035(13) -0.0034(12)
F31 0.0280(9) 0.0261(9) 0.0254(8) -0.0073(7) 0.0023(7) -0.0069(7)
F32 0.0220(8) 0.0275(9) 0.0259(8) -0.0034(7) 0.0043(7) -0.0051(7)
F33 0.0558(11) 0.0415(10) 0.0207(9) 0.0032(8) -0.0006(9) -0.0126(8)
F34 0.0250(10) 0.0277(9) 0.0503(11) -0.0101(8) 0.0053(8) 0.0005(7)

loop_
_atom_type_symbol
_atom_type_description
_atom_type_scat_dispersion_real
_atom_type_scat_dispersion_imag
_atom_type_scat_source
C C 0.0033 0.0016 'International Tables Vol C Tables 4.2.6.8 and 6.1.1.4'
H H 0.0000 0.0000 'International Tables Vol C Tables 4.2.6.8 and 6.1.1.4'
B B 0.0013 0.0007 'International Tables Vol C Tables 4.2.6.8 and 6.1.1.4'
N N 0.0061 0.0033 'International Tables Vol C Tables 4.2.6.8 and 6.1.1.4'
O O 0.0106 0.0060 'International Tables Vol C Tables 4.2.6.8 and 6.1.1.4'
F F 0.0171 0.0103 'International Tables Vol C Tables 4.2.6.8 and 6.1.1.4'
Ni Ni 0.3393 1.1124 'International Tables Vol C Tables 4.2.6.8 and 6.1.1.4'

loop_
_geom_angle_atom_site_label_1
_geom_angle_atom_site_label_2
_geom_angle_atom_site_label_3
_geom_angle
_geom_angle_site_symmetry_1
_geom_angle_site_symmetry_3
_geom_angle_publ_flag
N7 Ni1 O1 80.08(7) . . ?
N7 Ni1 N33 100.76(8) . . ?
O1 Ni1 N33 176.31(8) . . ?
N7 Ni1 N30 173.24(8) . . ?
O1 Ni1 N30 94.86(7) . . ?
N33 Ni1 N30 84.00(8) . . ?
N7 Ni1 N39 101.23(8) . . ?
O1 Ni1 N39 88.48(7) . . ?
N33 Ni1 N39 94.85(8) . . ?
N30 Ni1 N39 83.00(8) . . ?
N7 Ni1 N36 93.90(8) . . ?
O1 Ni1 N36 85.04(7) . . ?
N33 Ni1 N36 91.31(8) . . ?
N30 Ni1 N36 81.13(8) . . ?
N39 Ni1 N36 162.27(8) . . ?
O41 Ni2 N47 80.43(8) . . ?
O41 Ni2 N79 175.88(8) . . ?
N47 Ni2 N79 102.25(8) . . ?
O41 Ni2 N70 93.05(8) . . ?
N47 Ni2 N70 173.29(9) . . ?
N79 Ni2 N70 84.17(9) . . ?
O41 Ni2 N73 87.34(8) . . ?
N47 Ni2 N73 98.07(8) . . ?
N79 Ni2 N73 95.33(9) . . ?
N70 Ni2 N73 83.12(8) . . ?
O41 Ni2 N76 84.50(8) . . ?
N47 Ni2 N76 95.98(9) . . ?
N79 Ni2 N76 92.07(9) . . ?
N70 Ni2 N76 81.71(9) . . ?
N73 Ni2 N76 162.34(9) . . ?
N87 Ni3 O81 80.01(7) . . ?
N87 Ni3 N113 99.55(8) . . ?
O81 Ni3 N113 177.32(8) . . ?
N87 Ni3 N110 175.31(9) . . ?
O81 Ni3 N110 96.15(8) . . ?
N113 Ni3 N110 84.16(8) . . ?
N87 Ni3 N119 99.99(8) . . ?
O81 Ni3 N119 87.60(8) . . ?
N113 Ni3 N119 95.07(9) . . ?
N110 Ni3 N119 82.44(8) . . ?
N87 Ni3 N116 96.23(8) . . ?
O81 Ni3 N116 85.40(8) . . ?
N113 Ni3 N116 92.04(9) . . ?
N110 Ni3 N116 80.72(8) . . ?
N119 Ni3 N116 160.93(8) . . ?
C1 O1 Ni1 113.16(15) . . ?
O1 C1 C2 123.4(2) . . ?
O1 C1 C6 118.0(2) . . ?
C2 C1 C6 118.6(2) . . ?
C3 C2 C1 117.9(2) . . ?
C3 C2 C14 122.3(2) . . ?
C1 C2 C14 119.7(2) . . ?
C2 C3 C4 124.7(2) . . ?
C5 C4 C3 118.2(2) . . ?
C5 C4 C18 122.9(2) . . ?
C3 C4 C18 118.9(2) . . ?
C4 C5 C6 121.0(2) . . ?
N7 C6 C5 126.2(2) . . ?
N7 C6 C1 114.3(2) . . ?
C5 C6 C1 119.5(2) . . ?
C6 N7 C8 121.1(2) . . ?
C6 N7 Ni1 113.74(15) . . ?
C8 N7 Ni1 124.71(15) . . ?
C13 C8 C9 119.1(2) . . ?
C13 C8 N7 118.1(2) . . ?
C9 C8 N7 122.7(2) . . ?
C10 C9 C8 119.8(3) . . ?
C9 C10 C11 120.7(2) . . ?
C10 C11 C12 119.5(2) . . ?
C13 C12 C11 119.9(2) . . ?
C8 C13 C12 120.9(2) . . ?
C15 C14 C16 108.0(2) . . ?
C15 C14 C2 110.0(2) . . ?
C16 C14 C2 111.6(2) . . ?
C15 C14 C17 110.7(2) . . ?
C16 C14 C17 107.2(2) . . ?
C2 C14 C17 109.3(2) . . ?
C19 C18 C4 112.7(2) . . ?
C19 C18 C20 107.7(2) . . ?
C4 C18 C20 111.3(2) . . ?
C19 C18 C21 108.1(2) . . ?
C4 C18 C21 108.2(2) . . ?
C20 C18 C21 108.7(2) . . ?
C34 N30 C37 111.1(2) . . ?
C34 N30 C31 113.4(2) . . ?
C37 N30 C31 111.5(2) . . ?
C34 N30 Ni1 105.65(14) . . ?
C37 N30 Ni1 105.43(15) . . ?
C31 N30 Ni1 109.20(15) . . ?
N30 C31 C32 112.67(19) . . ?
N33 C32 C31 109.99(19) . . ?
C32 N33 Ni1 107.48(15) . . ?
N30 C34 C35 110.5(2) . . ?
N36 C35 C34 109.6(2) . . ?
C35 N36 Ni1 111.32(15) . . ?
N30 C37 C38 110.7(2) . . ?
N39 C38 C37 109.9(2) . . ?
C38 N39 Ni1 109.48(15) . . ?
C41 O41 Ni2 113.61(16) . . ?
O41 C41 C42 122.7(2) . . ?
O41 C41 C46 118.4(2) . . ?
C42 C41 C46 118.8(2) . . ?
C43 C42 C41 117.9(2) . . ?
C43 C42 C54 123.1(2) . . ?
C41 C42 C54 118.9(2) . . ?
C42 C43 C44 124.4(2) . . ?
C45 C44 C43 118.2(2) . . ?
C45 C44 C58 123.6(2) . . ?
C43 C44 C58 118.2(2) . . ?
C44 C45 C46 121.2(2) . . ?
N47 C46 C45 126.9(2) . . ?
N47 C46 C41 113.5(2) . . ?
C45 C46 C41 119.4(2) . . ?
C46 N47 C48 120.8(2) . . ?
C46 N47 Ni2 113.91(16) . . ?
C48 N47 Ni2 125.23(15) . . ?
C53 C48 C49 119.2(2) . . ?
C53 C48 N47 118.3(2) . . ?
C49 C48 N47 122.3(2) . . ?
C50 C49 C48 120.0(2) . . ?
C51 C50 C49 120.4(2) . . ?
C50 C51 C52 119.8(2) . . ?
C53 C52 C51 120.5(2) . . ?
C52 C53 C48 120.1(2) . . ?
C57 C54 C55 108.7(2) . . ?
C57 C54 C56 107.0(2) . . ?
C55 C54 C56 111.3(2) . . ?
C57 C54 C42 111.7(2) . . ?
C55 C54 C42 109.1(2) . . ?
C56 C54 C42 109.1(2) . . ?
C60 C58 C44 112.2(2) . . ?
C60 C58 C61 108.9(2) . . ?
C44 C58 C61 109.7(2) . . ?
C60 C58 C59 107.2(2) . . ?
C44 C58 C59 109.5(2) . . ?
C61 C58 C59 109.3(2) . . ?
C74 N70 C71 111.2(2) . . ?
C74 N70 C77 113.2(2) . . ?
C71 N70 C77 111.8(2) . . ?
C74 N70 Ni2 105.66(15) . . ?
C71 N70 Ni2 105.33(16) . . ?
C77 N70 Ni2 109.15(15) . . ?
N70 C71 C72 110.9(2) . . ?
N73 C72 C71 110.2(2) . . ?
C72 N73 Ni2 108.95(17) . . ?
N70 C74 C75 111.2(2) . . ?
N76 C75 C74 110.7(2) . . ?
C75 N76 Ni2 110.45(17) . . ?
N70 C77 C78 112.0(2) . . ?
N79 C78 C77 110.3(2) . . ?
C78 N79 Ni2 107.17(16) . . ?
C81 O81 Ni3 113.43(15) . . ?
O81 C81 C82 123.6(2) . . ?
O81 C81 C86 117.8(2) . . ?
C82 C81 C86 118.6(2) . . ?
C83 C82 C81 118.0(2) . . ?
C83 C82 C94 121.5(2) . . ?
C81 C82 C94 120.5(2) . . ?
C82 C83 C84 124.5(2) . . ?
C85 C84 C83 118.0(2) . . ?
C85 C84 C98 123.8(2) . . ?
C83 C84 C98 118.2(2) . . ?
C84 C85 C86 121.5(2) . . ?
N87 C86 C85 126.2(2) . . ?
N87 C86 C81 114.4(2) . . ?
C85 C86 C81 119.3(2) . . ?
C86 N87 C88 120.4(2) . . ?
C86 N87 Ni3 113.86(16) . . ?
C88 N87 Ni3 125.72(15) . . ?
C93 C88 C89 119.2(2) . . ?
C93 C88 N87 118.0(2) . . ?
C89 C88 N87 122.7(2) . . ?
C90 C89 C88 119.8(2) . . ?
C91 C90 C89 120.7(2) . . ?
C92 C91 C90 119.4(2) . . ?
C91 C92 C93 120.6(2) . . ?
C92 C93 C88 120.3(2) . . ?
C82 C94 C97 112.0(2) . . ?
C82 C94 C96 110.7(2) . . ?
C97 C94 C96 108.2(2) . . ?
C82 C94 C95 108.5(2) . . ?
C97 C94 C95 106.5(2) . . ?
C96 C94 C95 110.9(2) . . ?
C99 C98 C101 109.4(2) . . ?
C99 C98 C100 109.1(2) . . ?
C101 C98 C100 107.3(2) . . ?
C99 C98 C84 108.9(2) . . ?
C101 C98 C84 111.9(2) . . ?
C100 C98 C84 110.30(19) . . ?
C111 N110 C114 114.3(2) . . ?
C111 N110 C117 112.1(2) . . ?
C114 N110 C117 109.8(2) . . ?
C111 N110 Ni3 108.78(16) . . ?
C114 N110 Ni3 105.80(15) . . ?
C117 N110 Ni3 105.53(16) . . ?
N110 C111 C112 114.2(2) . . ?
N113 C112 C111 112.4(2) . . ?
C112 N113 Ni3 107.34(17) . . ?
N110 C114 C115 110.0(2) . . ?
N116 C115 C114 110.0(2) . . ?
C115 N116 Ni3 111.20(16) . . ?
N110 C117 C118 112.4(2) . . ?
N119 C118 C117 110.8(2) . . ?
C118 N119 Ni3 110.47(17) . . ?
F13 B1 F12 111.1(3) . . ?
F13 B1 F11 110.7(2) . . ?
F12 B1 F11 109.9(2) . . ?
F13 B1 F14 108.6(3) . . ?
F12 B1 F14 109.1(2) . . ?
F11 B1 F14 107.4(3) . . ?
F24 B2 F23 108.2(3) . . ?
F24 B2 F22 110.4(3) . . ?
F23 B2 F22 109.5(3) . . ?
F24 B2 F21 110.3(3) . . ?
F23 B2 F21 108.5(3) . . ?
F22 B2 F21 109.9(2) . . ?
F33 B3 F32 111.3(2) . . ?
F33 B3 F34 108.9(2) . . ?
F32 B3 F34 109.6(2) . . ?
F33 B3 F31 110.4(2) . . ?
F32 B3 F31 108.9(2) . . ?
F34 B3 F31 107.6(2) . . ?

loop_
_geom_bond_atom_site_label_1
_geom_bond_atom_site_label_2
_geom_bond_distance
_geom_bond_site_symmetry_2
_geom_bond_publ_flag
Ni1 N7 2.033(2) . ?
Ni1 O1 2.0531(17) . ?
Ni1 N33 2.096(2) . ?
Ni1 N30 2.106(2) . ?
Ni1 N39 2.133(2) . ?
Ni1 N36 2.149(2) . ?
Ni2 O41 2.0296(18) . ?
Ni2 N47 2.033(2) . ?
Ni2 N79 2.092(2) . ?
Ni2 N70 2.098(2) . ?
Ni2 N73 2.143(2) . ?
Ni2 N76 2.154(2) . ?
Ni3 N87 2.037(2) . ?
Ni3 O81 2.0562(17) . ?
Ni3 N113 2.096(2) . ?
Ni3 N110 2.109(2) . ?
Ni3 N119 2.137(2) . ?
Ni3 N116 2.155(2) . ?
O1 C1 1.294(3) . ?
C1 C2 1.435(3) . ?
C1 C6 1.465(3) . ?
C2 C3 1.374(3) . ?
C2 C14 1.539(3) . ?
C3 C4 1.427(3) . ?
C4 C5 1.370(3) . ?
C4 C18 1.537(3) . ?
C5 C6 1.430(3) . ?
C6 N7 1.348(3) . ?
N7 C8 1.421(3) . ?
C8 C13 1.390(3) . ?
C8 C9 1.407(3) . ?
C9 C10 1.390(4) . ?
C10 C11 1.393(4) . ?
C11 C12 1.393(4) . ?
C12 C13 1.393(3) . ?
C14 C15 1.531(4) . ?
C14 C16 1.538(4) . ?
C14 C17 1.547(3) . ?
C18 C19 1.532(3) . ?
C18 C20 1.542(4) . ?
C18 C21 1.545(4) . ?
N30 C34 1.480(3) . ?
N30 C37 1.490(3) . ?
N30 C31 1.492(3) . ?
C31 C32 1.535(4) . ?
C32 N33 1.483(3) . ?
C34 C35 1.530(4) . ?
C35 N36 1.482(3) . ?
C37 C38 1.512(4) . ?
C38 N39 1.482(3) . ?
O41 C41 1.291(3) . ?
C41 C42 1.432(3) . ?
C41 C46 1.468(3) . ?
C42 C43 1.376(3) . ?
C42 C54 1.544(3) . ?
C43 C44 1.430(3) . ?
C44 C45 1.371(3) . ?
C44 C58 1.532(3) . ?
C45 C46 1.420(3) . ?
C46 N47 1.349(3) . ?
N47 C48 1.423(3) . ?
C48 C53 1.396(4) . ?
C48 C49 1.405(3) . ?
C49 C50 1.386(4) . ?
C50 C51 1.383(4) . ?
C51 C52 1.388(4) . ?
C52 C53 1.385(3) . ?
C54 C57 1.531(4) . ?
C54 C55 1.535(4) . ?
C54 C56 1.537(3) . ?
C58 C60 1.530(4) . ?
C58 C61 1.535(4) . ?
C58 C59 1.543(4) . ?
N70 C74 1.485(3) . ?
N70 C71 1.486(3) . ?
N70 C77 1.497(3) . ?
C71 C72 1.510(4) . ?
C72 N73 1.476(3) . ?
C74 C75 1.514(4) . ?
C75 N76 1.477(4) . ?
C77 C78 1.533(4) . ?
C78 N79 1.476(3) . ?
O81 C81 1.294(3) . ?
C81 C82 1.430(3) . ?
C81 C86 1.470(3) . ?
C82 C83 1.380(3) . ?
C82 C94 1.533(3) . ?
C83 C84 1.430(3) . ?
C84 C85 1.364(3) . ?
C84 C98 1.539(3) . ?
C85 C86 1.428(3) . ?
C86 N87 1.346(3) . ?
N87 C88 1.425(3) . ?
C88 C93 1.394(3) . ?
C88 C89 1.402(3) . ?
C89 C90 1.393(4) . ?
C90 C91 1.387(4) . ?
C91 C92 1.387(4) . ?
C92 C93 1.389(4) . ?
C94 C97 1.533(4) . ?
C94 C96 1.533(4) . ?
C94 C95 1.551(3) . ?
C98 C99 1.527(4) . ?
C98 C101 1.531(4) . ?
C98 C100 1.537(3) . ?
N110 C111 1.473(3) . ?
N110 C114 1.481(3) . ?
N110 C117 1.489(3) . ?
C111 C112 1.505(4) . ?
C112 N113 1.466(3) . ?
C114 C115 1.525(4) . ?
C115 N116 1.480(4) . ?
C117 C118 1.494(4) . ?
C118 N119 1.462(3) . ?
B1 F13 1.371(4) . ?
B1 F12 1.380(4) . ?
B1 F11 1.402(3) . ?
B1 F14 1.410(4) . ?
B2 F24 1.378(4) . ?
B2 F23 1.384(4) . ?
B2 F22 1.384(4) . ?
B2 F21 1.393(4) . ?
B3 F33 1.379(4) . ?
B3 F32 1.386(3) . ?
B3 F34 1.405(4) . ?
B3 F31 1.408(3) . ?
